data_1546867
loop_
_publ_author_name
'Jiang, Lin'
'Liu, Yue'
'Liu, Xin'
'Tian, Jinlei'
'Yan, Shiping'

_publ_section_title
;
 Three series of heterometallic Ni <sup>II</sup> --Ln <sup>III</sup>
 Schiff base complexes: synthesis, crystal structures and magnetic
 characterization
;
_journal_issue 37
_journal_name_full 'Dalton Transactions'
_journal_page_first 12558
_journal_page_last 12573
_journal_paper_doi 10.1039/C7DT02351K
_journal_volume 46
_journal_year 2017
_chemical_formula_moiety 'C48 H58 N4 Ni2 O22 Yb2'
_chemical_formula_sum 'C48 H58 N4 Ni2 O22 Yb2'
_chemical_formula_weight 1506.44
_space_group_crystal_system monoclinic
_space_group_IT_number 14
_space_group_name_Hall '-P 2ybc'
_space_group_name_H-M_alt 'P 1 21/c 1'
_symmetry_space_group_name_Hall '-P 2ybc'
_symmetry_space_group_name_H-M 'P 1 21/c 1'
_atom_sites_solution_hydrogens mixed
_atom_sites_solution_primary direct
_audit_creation_date 2017-07-31
_audit_creation_method
;
  Olex2 1.2
  (compiled Dec  5 2012 16:20:19, GUI svn.r4385)
;
_audit_update_record
;
2017-08-14 deposited with the CCDC.
2017-08-24 downloaded from the CCDC.
;
_cell_angle_alpha 90
_cell_angle_beta 92.55(3)
_cell_angle_gamma 90
_cell_formula_units_Z 2
_cell_length_a 12.856(3)
_cell_length_b 14.164(3)
_cell_length_c 17.346(4)
_cell_measurement_reflns_used 6317
_cell_measurement_temperature 127.1(4)
_cell_measurement_theta_max 28.8390
_cell_measurement_theta_min 3.1050
_cell_volume 3155.4(12)
_computing_cell_refinement 'CrysAlisPro, Agilent Technologies,Version 1.171.36.28'
_computing_data_collection 'CrysAlisPro, Agilent Technologies,Version 1.171.36.28'
_computing_data_reduction 'CrysAlisPro, Agilent Technologies,Version 1.171.36.28'
_computing_molecular_graphics
;
O. V. Dolomanov, L. J. Bourhis, R. J. Gildea, J. A. K. Howard and H. Puschmann,
OLEX2: a complete structure solution, refinement and analysis program.
J. Appl. Cryst. (2009). 42, 339-341.
;
_computing_publication_material
;
O. V. Dolomanov, L. J. Bourhis, R. J. Gildea, J. A. K. Howard and H. Puschmann,
OLEX2: a complete structure solution, refinement and analysis program.
J. Appl. Cryst. (2009). 42, 339-341.
;
_computing_structure_refinement
;
XL, G.M. Sheldrick, Acta Cryst.
(2008). A64, 112-122
;
_computing_structure_solution 'ShelXS-1997 (Sheldrick, 2008)'
_diffrn_ambient_temperature 128.60(10)
_diffrn_measured_fraction_theta_full 0.998
_diffrn_measured_fraction_theta_max 0.998
_diffrn_measurement_device_type 'Bruker P4'
_diffrn_measurement_method '\w scans'
_diffrn_radiation_monochromator graphite
_diffrn_radiation_type MoK\a
_diffrn_radiation_wavelength 0.71073
_diffrn_reflns_av_R_equivalents 0.0453
_diffrn_reflns_av_unetI/netI 0.0596
_diffrn_reflns_Laue_measured_fraction_full 0.998
_diffrn_reflns_Laue_measured_fraction_max 0.998
_diffrn_reflns_limit_h_max 15
_diffrn_reflns_limit_h_min -15
_diffrn_reflns_limit_k_max 16
_diffrn_reflns_limit_k_min -12
_diffrn_reflns_limit_l_max 20
_diffrn_reflns_limit_l_min -18
_diffrn_reflns_number 13347
_diffrn_reflns_point_group_measured_fraction_full 0.998
_diffrn_reflns_point_group_measured_fraction_max 0.998
_diffrn_reflns_theta_full 25.010
_diffrn_reflns_theta_max 25.010
_diffrn_reflns_theta_min 2.876
_diffrn_source 'SuperNova (Mo) X-ray Source'
_exptl_absorpt_coefficient_mu 3.595
_exptl_absorpt_correction_T_max 0.605
_exptl_absorpt_correction_T_min 0.529
_exptl_absorpt_correction_type multi-scan
_exptl_absorpt_process_details SADABS
_exptl_crystal_colour green
_exptl_crystal_colour_primary green
_exptl_crystal_density_diffrn 1.586
_exptl_crystal_description prism
_exptl_crystal_F_000 1492
_exptl_crystal_size_max 0.21
_exptl_crystal_size_mid 0.15
_exptl_crystal_size_min 0.14
_refine_diff_density_max 0.774
_refine_diff_density_min -1.032
_refine_diff_density_rms 0.121
_refine_ls_extinction_method none
_refine_ls_goodness_of_fit_ref 1.052
_refine_ls_hydrogen_treatment mixed
_refine_ls_matrix_type full
_refine_ls_number_parameters 360
_refine_ls_number_reflns 5563
_refine_ls_number_restraints 6
_refine_ls_restrained_S_all 1.054
_refine_ls_R_factor_all 0.0394
_refine_ls_R_factor_gt 0.0314
_refine_ls_shift/su_max 0.002
_refine_ls_shift/su_mean 0.000
_refine_ls_structure_factor_coef Fsqd
_refine_ls_weighting_details 'w=1/[\s^2^(Fo^2^)+(0.0209P)^2^+0.6015P] where P=(Fo^2^+2Fc^2^)/3'
_refine_ls_weighting_scheme calc
_refine_ls_wR_factor_gt 0.0700
_refine_ls_wR_factor_ref 0.0755
_reflns_Friedel_coverage 0.000
_reflns_number_gt 4737
_reflns_number_total 5563
_reflns_threshold_expression 'I > 2\s(I)'
_cod_data_source_file c7dt02351k2.cif
_cod_data_source_block niybde_sq
_cod_original_cell_volume 3155.4(11)
_cod_database_code 1546867
_olex2_refinement_description
;
1. Fixed Uiso
 At 1.2 times of:
  {H9a,H9b} of C9, H6 of C6, H5 of C5, H12 of C12, {H11a,H11b} of C11, H4 of
  C4, {H22a,H22b} of C22, H14 of C14, H10 of C10, H15 of C15, H8 of C8, H16 of
  C16
 At 1.5 times of:
  {H21a,H21b,H21c} of C21, {H23a,H23b,H23c} of C23, H11 of O11, H3 of O3,
  {H1a,H1b,H1c} of C1, {H19a,H19b,H19c} of C19
2. Restrained distances
 O11-H11
 0.85 with sigma of 0.01
 Ni1-H11
 2.733709 with sigma of 0.02
 C22-H11
 1.913868 with sigma of 0.02
3. Rigid bond restraints
 O7
 with sigma for 1-2 distances of 0.002 and sigma for 1-3 distances of 0.001
 O8, C24
 with sigma for 1-2 distances of 0.002 and sigma for 1-3 distances of 0.001
 C24, O6
 with sigma for 1-2 distances of 0.002 and sigma for 1-3 distances of 0.001
 O7, C24
 with sigma for 1-2 distances of 0.002 and sigma for 1-3 distances of 0.001
4.a Ternary CH refined with riding coordinates:
 C10(H10)
4.b Secondary CH2 refined with riding coordinates:
 C22(H22a,H22b), C11(H11a,H11b), C9(H9a,H9b)
4.c Aromatic/amide H refined with riding coordinates:
 C16(H16), C8(H8), C15(H15), C14(H14), C6(H6), C5(H5), C12(H12), C4(H4)
4.d Idealised Me refined as rotating group:
 C19(H19a,H19b,H19c), C1(H1a,H1b,H1c), C23(H23a,H23b,H23c), C21(H21a,H21b,H21c)
4.e Idealised tetrahedral OH refined as rotating group:
 O3(H3)
;
_olex2_submission_special_instructions 'No special instructions were received'
_shelx_shelxl_version_number 2014/7
_shelx_space_group_comment
;
The symmetry employed for this shelxl refinement is uniquely defined
by the following loop, which should always be used as a source of
symmetry information in preference to the above space-group names.
They are only intended as comments.
;

loop_
_space_group_symop_operation_xyz
'x, y, z'
'-x, y+1/2, -z+1/2'
'-x, -y, -z'
'x, -y-1/2, z-1/2'

loop_
_atom_site_label
_atom_site_type_symbol
_atom_site_fract_x
_atom_site_fract_y
_atom_site_fract_z
_atom_site_U_iso_or_equiv
_atom_site_adp_type
_atom_site_occupancy
_atom_site_site_symmetry_order
_atom_site_calc_flag
_atom_site_refinement_flags_posn
_atom_site_refinement_flags_adp
O7 O 1.2428(2) -0.0092(2) 0.42733(18) 0.0208(7) Uani 1 1 d . U
Yb1 Yb 0.99428(2) 0.13782(2) 0.49473(2) 0.01451(8) Uani 1 1 d . .
Ni1 Ni 0.75573(5) 0.15828(4) 0.56524(3) 0.01751(15) Uani 1 1 d D .
C20 C 1.0158(4) 0.3606(3) 0.5436(3) 0.0220(11) Uani 1 1 d . .
O4 O 0.9070(2) 0.1648(2) 0.60204(16) 0.0174(7) Uani 1 1 d . .
O8 O 1.1640(2) 0.1308(2) 0.44338(18) 0.0200(7) Uani 1 1 d . U
O5 O 1.1061(2) 0.1424(2) 0.61438(17) 0.0193(7) Uani 1 1 d . .
O1 O 0.9520(2) 0.1248(2) 0.35506(17) 0.0189(7) Uani 1 1 d . .
O2 O 0.8240(2) 0.1598(2) 0.46154(17) 0.0189(7) Uani 1 1 d . .
C2 C 0.7808(4) 0.1340(3) 0.3943(3) 0.0164(11) Uani 1 1 d . .
C17 C 1.0555(4) 0.1458(3) 0.6832(3) 0.0169(10) Uani 1 1 d . .
O10 O 0.9419(3) 0.3811(2) 0.5836(2) 0.0324(9) Uani 1 1 d . .
C16 C 1.1041(4) 0.1376(3) 0.7555(3) 0.0219(11) Uani 1 1 d . .
H16 H 1.1759 0.1301 0.7608 0.026 Uiso 1 1 calc R U
N1 N 0.6121(3) 0.1484(3) 0.5112(2) 0.0238(10) Uani 1 1 d . .
C8 C 0.5957(4) 0.1305(3) 0.4396(3) 0.0201(11) Uani 1 1 d . .
H8 H 0.5266 0.1225 0.4228 0.024 Uiso 1 1 calc R U
N2 N 0.7122(3) 0.1657(3) 0.6770(2) 0.0203(9) Uani 1 1 d . .
C15 C 1.0446(4) 0.1406(3) 0.8202(3) 0.0277(13) Uani 1 1 d . .
H15 H 1.0766 0.1367 0.8692 0.033 Uiso 1 1 calc R U
C24 C 1.1681(4) 0.0400(3) 0.4484(2) 0.0174(9) Uani 1 1 d . U
C19 C 1.2184(4) 0.1408(3) 0.6211(3) 0.0279(13) Uani 1 1 d . .
H19A H 1.2413 0.0815 0.6426 0.042 Uiso 1 1 calc R U
H19B H 1.2426 0.1913 0.6541 0.042 Uiso 1 1 calc R U
H19C H 1.2459 0.1484 0.5709 0.042 Uiso 1 1 calc R U
C10 C 0.5303(4) 0.1195(4) 0.6378(3) 0.0375(14) Uani 1 1 d . .
H10 H 0.4612 0.1217 0.6594 0.045 Uiso 1 1 calc R U
O6 O 1.0865(2) 0.0032(2) 0.47892(19) 0.0242(8) Uani 1 1 d . U
C14 C 0.9382(4) 0.1495(3) 0.8118(3) 0.0245(12) Uani 1 1 d . .
H14 H 0.8991 0.1507 0.8556 0.029 Uiso 1 1 calc R U
C18 C 0.9471(4) 0.1558(3) 0.6735(2) 0.0147(10) Uani 1 1 d . .
C7 C 0.6730(4) 0.1213(3) 0.3814(3) 0.0194(11) Uani 1 1 d . .
C22 C 0.7171(4) 0.3595(3) 0.4939(3) 0.0373(14) Uani 1 1 d D .
H22A H 0.6772 0.3176 0.4596 0.045 Uiso 1 1 calc R U
H22B H 0.7756 0.3833 0.4663 0.045 Uiso 1 1 calc R U
C3 C 0.8469(4) 0.1165(3) 0.3337(3) 0.0177(10) Uani 1 1 d . .
C13 C 0.8872(4) 0.1568(3) 0.7393(3) 0.0195(11) Uani 1 1 d . .
C1 C 1.0230(4) 0.1153(3) 0.2928(3) 0.0237(12) Uani 1 1 d . .
H1A H 1.0924 0.1303 0.3116 0.036 Uiso 1 1 calc R U
H1B H 1.0026 0.1578 0.2517 0.036 Uiso 1 1 calc R U
H1C H 1.0211 0.0516 0.2739 0.036 Uiso 1 1 calc R U
O11 O 0.7555(2) 0.3071(2) 0.56190(17) 0.0228(8) Uani 1 1 d D .
H11 H 0.810(2) 0.3383(14) 0.5795(19) 0.034 Uiso 1 1 d D U
O3 O 0.5619(3) 0.0202(3) 0.6386(3) 0.0512(12) Uani 1 1 d . .
H3 H 0.6060 0.0118 0.6066 0.077 Uiso 1 1 calc R U
C6 C 0.6356(4) 0.0973(3) 0.3054(3) 0.0240(11) Uani 1 1 d . .
H6 H 0.5644 0.0892 0.2957 0.029 Uiso 1 1 calc R U
C5 C 0.7013(4) 0.0858(3) 0.2465(3) 0.0283(12) Uani 1 1 d . .
H5 H 0.6747 0.0724 0.1970 0.034 Uiso 1 1 calc R U
C12 C 0.7753(4) 0.1667(3) 0.7362(3) 0.0225(11) Uani 1 1 d . .
H12 H 0.7451 0.1748 0.7835 0.027 Uiso 1 1 calc R U
C11 C 0.6009(4) 0.1774(4) 0.6907(3) 0.0344(14) Uani 1 1 d . .
H11A H 0.5827 0.2435 0.6844 0.041 Uiso 1 1 calc R U
H11B H 0.5889 0.1600 0.7437 0.041 Uiso 1 1 calc R U
C4 C 0.8080(4) 0.0943(3) 0.2606(3) 0.0248(12) Uani 1 1 d . .
H4 H 0.8531 0.0851 0.2208 0.030 Uiso 1 1 calc R U
O9 O 1.0199(3) 0.2902(2) 0.49779(16) 0.0237(8) Uani 1 1 d . .
C9 C 0.5172(4) 0.1552(4) 0.5567(3) 0.0377(14) Uani 1 1 d . .
H9A H 0.4618 0.1198 0.5303 0.045 Uiso 1 1 calc R U
H9B H 0.4956 0.2208 0.5582 0.045 Uiso 1 1 calc R U
C23 C 0.6516(6) 0.4383(5) 0.5163(4) 0.073(2) Uani 1 1 d . .
H23A H 0.6894 0.4770 0.5534 0.109 Uiso 1 1 calc R U
H23B H 0.5900 0.4144 0.5388 0.109 Uiso 1 1 calc R U
H23C H 0.6323 0.4754 0.4716 0.109 Uiso 1 1 calc R U
C21 C 1.1096(4) 0.4233(4) 0.5466(3) 0.0426(15) Uani 1 1 d . .
H21A H 1.1083 0.4628 0.5016 0.064 Uiso 1 1 calc R U
H21B H 1.1715 0.3853 0.5481 0.064 Uiso 1 1 calc R U
H21C H 1.1092 0.4620 0.5920 0.064 Uiso 1 1 calc R U

loop_
_atom_site_aniso_label
_atom_site_aniso_U_11
_atom_site_aniso_U_22
_atom_site_aniso_U_33
_atom_site_aniso_U_23
_atom_site_aniso_U_13
_atom_site_aniso_U_12
O7 0.0180(17) 0.0201(18) 0.0250(18) -0.0019(15) 0.0076(14) -0.0015(14)
Yb1 0.01643(12) 0.01338(12) 0.01393(12) -0.00132(9) 0.00289(8) -0.00156(9)
Ni1 0.0158(3) 0.0191(3) 0.0177(3) -0.0029(3) 0.0022(2) -0.0006(3)
C20 0.034(3) 0.013(3) 0.019(3) 0.005(2) -0.003(2) 0.004(2)
O4 0.0205(17) 0.0216(17) 0.0102(16) -0.0040(14) 0.0026(13) -0.0011(15)
O8 0.0204(18) 0.0182(15) 0.0216(18) 0.0008(15) 0.0050(14) -0.0035(15)
O5 0.0147(17) 0.0286(19) 0.0147(16) -0.0006(15) 0.0009(13) 0.0017(15)
O1 0.0225(18) 0.0202(18) 0.0143(16) 0.0006(14) 0.0044(14) 0.0004(15)
O2 0.0172(17) 0.0233(18) 0.0158(17) -0.0032(15) -0.0023(13) -0.0013(15)
C2 0.025(3) 0.002(2) 0.022(3) 0.001(2) -0.003(2) -0.002(2)
C17 0.020(3) 0.015(3) 0.015(2) -0.002(2) 0.005(2) 0.000(2)
O10 0.033(2) 0.025(2) 0.040(2) -0.0138(17) 0.0092(18) -0.0028(18)
C16 0.021(3) 0.022(3) 0.022(3) 0.001(2) 0.001(2) 0.005(2)
N1 0.018(2) 0.028(2) 0.026(2) -0.002(2) 0.0008(18) -0.001(2)
C8 0.012(2) 0.020(3) 0.028(3) -0.003(2) -0.003(2) -0.001(2)
N2 0.021(2) 0.019(2) 0.021(2) -0.0035(18) 0.0045(18) -0.0015(19)
C15 0.040(3) 0.028(3) 0.015(3) -0.001(2) -0.002(2) 0.010(3)
C24 0.017(2) 0.0197(18) 0.015(2) 0.003(2) 0.0021(17) -0.0006(17)
C19 0.017(3) 0.044(3) 0.023(3) -0.008(2) 0.001(2) -0.001(3)
C10 0.022(3) 0.049(4) 0.042(3) -0.011(3) 0.013(3) 0.001(3)
O6 0.0195(18) 0.0154(18) 0.039(2) 0.0030(15) 0.0126(15) 0.0018(15)
C14 0.037(3) 0.019(3) 0.018(3) -0.004(2) 0.011(2) 0.004(3)
C18 0.022(3) 0.010(2) 0.012(2) -0.001(2) -0.0015(19) -0.004(2)
C7 0.024(3) 0.012(2) 0.021(3) -0.002(2) -0.004(2) -0.001(2)
C22 0.040(4) 0.028(3) 0.043(4) 0.006(3) 0.002(3) -0.003(3)
C3 0.022(3) 0.011(2) 0.019(3) 0.004(2) -0.001(2) -0.003(2)
C13 0.024(3) 0.012(2) 0.023(3) -0.004(2) 0.003(2) -0.004(2)
C1 0.031(3) 0.025(3) 0.015(2) -0.001(2) 0.011(2) -0.002(2)
O11 0.028(2) 0.0180(18) 0.0224(18) 0.0025(15) 0.0048(15) -0.0013(16)
O3 0.040(3) 0.049(3) 0.066(3) -0.013(2) 0.024(2) -0.015(2)
C6 0.021(3) 0.024(3) 0.026(3) 0.003(2) -0.007(2) -0.004(2)
C5 0.039(3) 0.030(3) 0.016(3) -0.005(2) -0.005(2) -0.002(3)
C12 0.032(3) 0.016(2) 0.020(3) -0.004(2) 0.011(2) -0.002(2)
C11 0.023(3) 0.050(4) 0.031(3) -0.017(3) 0.012(2) -0.001(3)
C4 0.035(3) 0.018(3) 0.021(3) 0.005(2) 0.004(2) -0.010(3)
O9 0.039(2) 0.0144(18) 0.0181(18) -0.0008(14) 0.0035(15) -0.0049(16)
C9 0.022(3) 0.056(4) 0.035(3) -0.005(3) 0.001(2) 0.004(3)
C23 0.091(6) 0.061(5) 0.067(5) 0.008(4) 0.016(4) 0.036(5)
C21 0.035(3) 0.033(3) 0.060(4) -0.021(3) 0.011(3) -0.012(3)

loop_
_atom_type_symbol
_atom_type_description
_atom_type_scat_dispersion_real
_atom_type_scat_dispersion_imag
_atom_type_scat_source
C C 0.0033 0.0016 'International Tables Vol C Tables 4.2.6.8 and 6.1.1.4'
H H 0.0000 0.0000 'International Tables Vol C Tables 4.2.6.8 and 6.1.1.4'
N N 0.0061 0.0033 'International Tables Vol C Tables 4.2.6.8 and 6.1.1.4'
Ni Ni 0.3393 1.1124 'International Tables Vol C Tables 4.2.6.8 and 6.1.1.4'
O O 0.0106 0.0060 'International Tables Vol C Tables 4.2.6.8 and 6.1.1.4'
Yb Yb -0.3850 5.5486 'International Tables Vol C Tables 4.2.6.8 and 6.1.1.4'

loop_
_geom_angle_atom_site_label_1
_geom_angle_atom_site_label_2
_geom_angle_atom_site_label_3
_geom_angle
_geom_angle_site_symmetry_1
_geom_angle_site_symmetry_3
C24 O7 Ni1 122.8(3) . 3_756
Ni1 Yb1 Yb1 95.852(12) . 3_756
O4 Yb1 Yb1 98.63(8) . 3_756
O4 Yb1 Ni1 35.70(8) . .
O4 Yb1 O8 144.22(11) . .
O4 Yb1 O5 66.02(10) . .
O4 Yb1 O1 136.86(11) . .
O4 Yb1 O2 70.98(11) . .
O4 Yb1 C24 139.62(12) . .
O4 Yb1 O6 74.78(11) . 3_756
O4 Yb1 O6 121.71(11) . .
O4 Yb1 C18 19.95(11) . .
O8 Yb1 Yb1 86.73(7) . 3_756
O8 Yb1 Ni1 177.40(7) . .
O8 Yb1 O5 78.92(10) . .
O8 Yb1 O1 78.25(11) . .
O8 Yb1 C24 27.62(11) . .
O8 Yb1 C18 125.42(11) . .
O5 Yb1 Yb1 88.14(7) . 3_756
O5 Yb1 Ni1 101.43(7) . .
O5 Yb1 C24 79.09(11) . .
O5 Yb1 C18 46.53(11) . .
O1 Yb1 Yb1 88.70(7) . 3_756
O1 Yb1 Ni1 101.47(8) . .
O1 Yb1 O5 157.09(11) . .
O1 Yb1 C24 79.82(12) . .
O1 Yb1 C18 156.33(11) . .
O2 Yb1 Yb1 100.57(8) . 3_756
O2 Yb1 Ni1 36.15(8) . .
O2 Yb1 O8 143.04(11) . .
O2 Yb1 O5 136.95(10) . .
O2 Yb1 O1 65.88(11) . .
O2 Yb1 C24 141.01(12) . .
O2 Yb1 O6 74.35(11) . 3_756
O2 Yb1 O6 126.19(11) . .
O2 Yb1 C18 90.72(11) . .
C24 Yb1 Yb1 59.11(10) . 3_756
C24 Yb1 Ni1 154.96(10) . .
C24 Yb1 C18 120.69(12) . .
O6 Yb1 Yb1 31.54(8) . 3_756
O6 Yb1 Yb1 30.96(8) 3_756 3_756
O6 Yb1 Ni1 64.96(8) 3_756 .
O6 Yb1 Ni1 127.31(8) . .
O6 Yb1 O8 117.61(10) 3_756 .
O6 Yb1 O8 55.28(10) . .
O6 Yb1 O5 96.11(11) 3_756 .
O6 Yb1 O5 80.55(11) . .
O6 Yb1 O1 84.94(11) . .
O6 Yb1 O1 92.76(11) 3_756 .
O6 Yb1 C24 90.03(13) 3_756 .
O6 Yb1 C24 27.67(12) . .
O6 Yb1 O6 62.51(14) . 3_756
O6 Yb1 C18 76.70(11) 3_756 .
O6 Yb1 C18 107.87(12) . .
C18 Yb1 Yb1 92.42(8) . 3_756
C18 Yb1 Ni1 54.90(9) . .
O9 Yb1 Yb1 168.59(8) . 3_756
O9 Yb1 Ni1 92.58(9) . .
O9 Yb1 O4 83.81(11) . .
O9 Yb1 O8 84.90(11) . .
O9 Yb1 O5 82.66(10) . .
O9 Yb1 O1 97.15(10) . .
O9 Yb1 O2 90.77(11) . .
O9 Yb1 C24 112.18(13) . .
O9 Yb1 O6 138.99(12) . .
O9 Yb1 O6 156.93(12) . 3_756
O9 Yb1 C18 86.15(11) . .
O7 Ni1 Yb1 86.01(9) 3_756 .
O4 Ni1 O7 91.17(12) . 3_756
O4 Ni1 Yb1 40.46(8) . .
O4 Ni1 O2 80.33(12) . .
O4 Ni1 N1 170.90(14) . .
O4 Ni1 N2 89.90(14) . .
O4 Ni1 O11 87.89(12) . .
O2 Ni1 O7 93.52(12) . 3_756
O2 Ni1 Yb1 40.90(9) . .
O2 Ni1 N1 90.67(14) . .
O2 Ni1 N2 169.75(14) . .
O2 Ni1 O11 88.01(12) . .
N1 Ni1 O7 87.98(14) . 3_756
N1 Ni1 Yb1 130.45(12) . .
N1 Ni1 N2 99.16(16) . .
N1 Ni1 O11 93.21(14) . .
N2 Ni1 O7 89.75(14) . 3_756
N2 Ni1 Yb1 129.90(11) . .
N2 Ni1 O11 88.55(14) . .
O11 Ni1 O7 178.06(13) . 3_756
O11 Ni1 Yb1 94.37(9) . .
O10 C20 O9 125.9(5) . .
O10 C20 C21 118.6(4) . .
O9 C20 C21 115.4(5) . .
Ni1 O4 Yb1 103.84(12) . .
C18 O4 Yb1 124.8(3) . .
C18 O4 Ni1 128.2(3) . .
C24 O8 Yb1 93.0(3) . .
C17 O5 Yb1 116.5(3) . .
C17 O5 C19 115.9(3) . .
C19 O5 Yb1 127.5(3) . .
C3 O1 Yb1 116.0(3) . .
C3 O1 C1 115.5(3) . .
C1 O1 Yb1 128.2(3) . .
Ni1 O2 Yb1 102.95(12) . .
C2 O2 Yb1 123.4(3) . .
C2 O2 Ni1 126.6(3) . .
O2 C2 C7 123.3(4) . .
O2 C2 C3 117.8(4) . .
C3 C2 C7 118.9(4) . .
O5 C17 C18 113.7(4) . .
C16 C17 O5 124.7(4) . .
C16 C17 C18 121.5(4) . .
C17 C16 C15 119.3(5) . .
C8 N1 Ni1 124.6(3) . .
C8 N1 C9 115.2(4) . .
C9 N1 Ni1 120.0(3) . .
N1 C8 C7 127.3(4) . .
C12 N2 Ni1 124.9(3) . .
C12 N2 C11 117.0(4) . .
C11 N2 Ni1 118.0(3) . .
C14 C15 C16 119.9(5) . .
O7 C24 Yb1 176.1(3) . .
O7 C24 O8 124.3(4) . .
O7 C24 O6 122.5(4) . .
O8 C24 Yb1 59.4(2) . .
O8 C24 O6 113.2(4) . .
O6 C24 Yb1 53.8(2) . .
O3 C10 C11 111.0(5) . .
O3 C10 C9 110.7(4) . .
C9 C10 C11 115.4(5) . .
Yb1 O6 Yb1 117.49(14) . 3_756
C24 O6 Yb1 143.5(3) . 3_756
C24 O6 Yb1 98.5(3) . .
C15 C14 C13 121.9(5) . .
O4 C18 Yb1 35.30(19) . .
O4 C18 C17 117.6(4) . .
O4 C18 C13 123.6(4) . .
C17 C18 Yb1 83.0(3) . .
C13 C18 Yb1 157.4(3) . .
C13 C18 C17 118.8(4) . .
C2 C7 C8 125.2(4) . .
C2 C7 C6 117.9(4) . .
C6 C7 C8 116.8(4) . .
O11 C22 C23 110.5(5) . .
O1 C3 C2 113.5(4) . .
C4 C3 O1 124.9(4) . .
C4 C3 C2 121.6(5) . .
C14 C13 C18 118.5(4) . .
C14 C13 C12 117.9(4) . .
C18 C13 C12 123.6(4) . .
C22 O11 Ni1 122.0(3) . .
C5 C6 C7 121.8(5) . .
C6 C5 C4 119.9(4) . .
N2 C12 C13 128.5(4) . .
N2 C11 C10 113.9(4) . .
C3 C4 C5 119.8(5) . .
C20 O9 Yb1 140.9(3) . .
N1 C9 C10 114.6(4) . .

loop_
_geom_bond_atom_site_label_1
_geom_bond_atom_site_label_2
_geom_bond_distance
_geom_bond_site_symmetry_2
O7 Ni1 2.116(3) 3_756
O7 C24 1.254(5) .
Yb1 Yb1 3.9110(9) 3_756
Yb1 Ni1 3.3645(10) .
Yb1 O4 2.248(3) .
Yb1 O8 2.395(3) .
Yb1 O5 2.473(3) .
Yb1 O1 2.466(3) .
Yb1 O2 2.260(3) .
Yb1 C24 2.778(5) .
Yb1 O6 2.268(3) .
Yb1 O6 2.307(3) 3_756
Yb1 C18 3.197(4) .
Yb1 O9 2.184(3) .
Ni1 O7 2.116(3) 3_756
Ni1 O4 2.022(3) .
Ni1 O2 2.036(3) .
Ni1 N1 2.038(4) .
Ni1 N2 2.043(4) .
Ni1 O11 2.108(3) .
C20 O10 1.236(6) .
C20 O9 1.278(5) .
C20 C21 1.497(7) .
O4 C18 1.328(5) .
O8 C24 1.290(5) .
O5 C17 1.386(5) .
O5 C19 1.443(5) .
O1 C3 1.390(5) .
O1 C1 1.451(5) .
O2 C2 1.321(5) .
C2 C7 1.406(6) .
C2 C3 1.403(7) .
C17 C16 1.380(6) .
C17 C18 1.405(6) .
C16 C15 1.387(7) .
N1 C8 1.276(6) .
N1 C9 1.485(6) .
C8 C7 1.454(6) .
N2 C12 1.281(6) .
N2 C11 1.471(6) .
C15 C14 1.374(7) .
C24 O6 1.305(5) .
C10 O3 1.464(6) .
C10 C11 1.505(7) .
C10 C9 1.497(7) .
O6 Yb1 2.307(3) 3_756
C14 C13 1.397(6) .
C18 C13 1.404(6) .
C7 C6 1.423(6) .
C22 O11 1.461(6) .
C22 C23 1.463(7) .
C3 C4 1.379(6) .
C13 C12 1.443(6) .
C6 C5 1.364(7) .
C5 C4 1.387(7) .

loop_
_geom_torsion_atom_site_label_1
_geom_torsion_atom_site_label_2
_geom_torsion_atom_site_label_3
_geom_torsion_atom_site_label_4
_geom_torsion
_geom_torsion_site_symmetry_1
_geom_torsion_site_symmetry_4
O7 C24 O6 Yb1 -8.2(8) . 3_756
O7 C24 O6 Yb1 -178.4(4) . .
Yb1 O4 C18 C17 12.3(5) . .
Yb1 O4 C18 C13 -168.5(3) . .
Yb1 O8 C24 O7 178.6(4) . .
Yb1 O8 C24 O6 -2.3(4) . .
Yb1 O5 C17 C16 172.1(3) . .
Yb1 O5 C17 C18 -6.1(5) . .
Yb1 O1 C3 C2 10.9(5) . .
Yb1 O1 C3 C4 -169.8(4) . .
Yb1 O2 C2 C7 160.5(3) . .
Yb1 O2 C2 C3 -18.0(5) . .
Yb1 C24 O6 Yb1 170.2(6) . 3_756
Yb1 C18 C13 C14 164.4(6) . .
Yb1 C18 C13 C12 -16.6(11) . .
Ni1 O7 C24 O8 -178.8(3) 3_756 .
Ni1 O7 C24 O6 2.3(6) 3_756 .
Ni1 O4 C18 Yb1 156.3(5) . .
Ni1 O4 C18 C17 168.6(3) . .
Ni1 O4 C18 C13 -12.2(6) . .
Ni1 O2 C2 C7 14.9(6) . .
Ni1 O2 C2 C3 -163.6(3) . .
Ni1 N1 C8 C7 -5.4(7) . .
Ni1 N1 C9 C10 -30.4(6) . .
Ni1 N2 C12 C13 -4.4(7) . .
Ni1 N2 C11 C10 40.6(6) . .
O4 C18 C13 C14 -178.1(4) . .
O4 C18 C13 C12 0.8(7) . .
O8 C24 O6 Yb1 172.7(3) . 3_756
O8 C24 O6 Yb1 2.5(4) . .
O5 C17 C16 C15 -179.0(4) . .
O5 C17 C18 Yb1 4.3(3) . .
O5 C17 C18 O4 -2.9(6) . .
O5 C17 C18 C13 177.9(4) . .
O1 C3 C4 C5 178.5(4) . .
O2 C2 C7 C8 -2.8(7) . .
O2 C2 C7 C6 177.3(4) . .
O2 C2 C3 O1 3.0(6) . .
O2 C2 C3 C4 -176.3(4) . .
C2 C7 C6 C5 0.6(7) . .
C2 C3 C4 C5 -2.2(7) . .
C17 C16 C15 C14 1.5(7) . .
C17 C18 C13 C14 1.1(7) . .
C17 C18 C13 C12 -180.0(4) . .
O10 C20 O9 Yb1 -50.0(8) . .
C16 C17 C18 Yb1 -174.0(4) . .
C16 C17 C18 O4 178.9(4) . .
C16 C17 C18 C13 -0.4(7) . .
C16 C15 C14 C13 -0.8(7) . .
N1 C8 C7 C2 -2.3(8) . .
N1 C8 C7 C6 177.6(4) . .
C8 N1 C9 C10 145.4(5) . .
C8 C7 C6 C5 -179.3(4) . .
C15 C14 C13 C18 -0.5(7) . .
C15 C14 C13 C12 -179.5(4) . .
C19 O5 C17 C16 -7.2(6) . .
C19 O5 C17 C18 174.6(4) . .
C14 C13 C12 N2 -172.9(5) . .
C18 C17 C16 C15 -0.9(7) . .
C18 C13 C12 N2 8.1(8) . .
C7 C2 C3 O1 -175.6(4) . .
C7 C2 C3 C4 5.0(7) . .
C7 C6 C5 C4 2.3(8) . .
C3 C2 C7 C8 175.7(4) . .
C3 C2 C7 C6 -4.1(6) . .
C1 O1 C3 C2 -174.9(4) . .
C1 O1 C3 C4 4.4(6) . .
O3 C10 C11 N2 52.2(6) . .
O3 C10 C9 N1 -59.0(6) . .
C6 C5 C4 C3 -1.5(8) . .
C12 N2 C11 C10 -143.5(5) . .
C11 N2 C12 C13 -180.0(5) . .
C11 C10 C9 N1 68.1(6) . .
C9 N1 C8 C7 179.0(5) . .
C9 C10 C11 N2 -74.7(6) . .
C23 C22 O11 Ni1 135.9(4) . .
C21 C20 O9 Yb1 131.2(4) . .
